data_2242984
loop_
_publ_author_name
'Akhter, Sidra'
'Choudhary, Muhammad Iqbal'
'Siddiqui, Hina'
'Yousuf, Sammer'

_publ_section_title
;
 Crystal structure and Hirshfeld surface analysis of
 <i>N</i>-(2-chlorophenylcarbamothioyl)-4-fluorobenzamide and
 <i>N</i>-(4-bromophenylcarbamothioyl)-4-fluorobenzamide
;
_journal_coeditor_code HB7804
_journal_issue 7
_journal_name_full 'Acta Crystallographica Section E'
_journal_page_first 1026
_journal_page_last 1029
_journal_paper_doi 10.1107/S2056989019008569
_journal_volume 75
_journal_year 2019
_chemical_formula_iupac 'C14 H10 Cl F N2 O S'
_chemical_formula_moiety 'C14 H10 Cl F N2 O S'
_chemical_formula_sum 'C14 H10 Cl F N2 O S'
_chemical_formula_weight 308.75
_chemical_name_systematic
;
<i>N</i>-(2-Chlorophenylcarbamothioyl)-4-fluorobenzamide
;
_space_group_crystal_system monoclinic
_space_group_IT_number 14
_space_group_name_Hall '-P 2ybc'
_space_group_name_H-M_alt 'P 1 21/c 1'
_symmetry_space_group_name_Hall '-P 2ybc'
_symmetry_space_group_name_H-M 'P 1 21/c 1'
_atom_sites_solution_hydrogens mixed
_atom_sites_solution_primary dual
_audit_creation_method SHELXL-2016/6
_cell_angle_alpha 90
_cell_angle_beta 90.5510(10)
_cell_angle_gamma 90
_cell_formula_units_Z 4
_cell_length_a 8.0785(2)
_cell_length_b 12.4230(3)
_cell_length_c 13.0772(3)
_cell_measurement_reflns_used 9977
_cell_measurement_temperature 100(2)
_cell_measurement_theta_max 68.27
_cell_measurement_theta_min 4.91
_cell_volume 1312.36(5)
_computing_cell_refinement
;
SAINT (Bruker, 2000)
;
_computing_data_collection
;
APEX2 (Bruker, 2000)
;
_computing_data_reduction
;
SAINT (Bruker, 2000)
;
_computing_molecular_graphics
;
SHELXTL (Sheldrick, 2008)
;
_computing_publication_material
;
SHELXTL (Sheldrick, 2008)
;
_computing_structure_refinement
;
SHELXL2016 (Sheldrick, 2015b)
;
_computing_structure_solution
;
SHELXT2014 (Sheldrick, 2015a)
;
_diffrn_ambient_temperature 100(2)
_diffrn_measured_fraction_theta_full 0.982
_diffrn_measured_fraction_theta_max 0.982
_diffrn_measurement_device_type 'Bruker APEXII CCD'
_diffrn_measurement_method \w
_diffrn_radiation_type CuK\a
_diffrn_radiation_wavelength 1.54178
_diffrn_reflns_av_R_equivalents 0.0231
_diffrn_reflns_av_unetI/netI 0.0135
_diffrn_reflns_limit_h_max 9
_diffrn_reflns_limit_h_min -9
_diffrn_reflns_limit_k_max 14
_diffrn_reflns_limit_k_min -14
_diffrn_reflns_limit_l_max 15
_diffrn_reflns_limit_l_min -15
_diffrn_reflns_number 18686
_diffrn_reflns_theta_full 67.679
_diffrn_reflns_theta_max 68.267
_diffrn_reflns_theta_min 4.910
_exptl_absorpt_coefficient_mu 4.152
_exptl_absorpt_correction_T_max 0.8950
_exptl_absorpt_correction_T_min 0.6820
_exptl_absorpt_correction_type multi-scan
_exptl_absorpt_process_details
;
(SADABS; Bruker, 2000)
;
_exptl_crystal_colour colourless
_exptl_crystal_density_diffrn 1.563
_exptl_crystal_description Prism
_exptl_crystal_F_000 632
_exptl_crystal_size_max 0.110
_exptl_crystal_size_mid 0.070
_exptl_crystal_size_min 0.030
_refine_diff_density_max 0.220
_refine_diff_density_min -0.245
_refine_ls_extinction_method none
_refine_ls_goodness_of_fit_ref 1.050
_refine_ls_hydrogen_treatment mixed
_refine_ls_matrix_type full
_refine_ls_number_parameters 189
_refine_ls_number_reflns 2362
_refine_ls_number_restraints 0
_refine_ls_restrained_S_all 1.050
_refine_ls_R_factor_all 0.0265
_refine_ls_R_factor_gt 0.0254
_refine_ls_shift/su_max 0.001
_refine_ls_shift/su_mean 0.000
_refine_ls_structure_factor_coef Fsqd
_refine_ls_weighting_details 'w=1/[\s^2^(Fo^2^)+(0.0347P)^2^+0.7594P] where P=(Fo^2^+2Fc^2^)/3'
_refine_ls_weighting_scheme calc
_refine_ls_wR_factor_gt 0.0681
_refine_ls_wR_factor_ref 0.0689
_reflns_number_gt 2269
_reflns_number_total 2362
_reflns_threshold_expression 'I > 2\s(I)'
_cod_data_source_file hb7804sup1.cif
_cod_data_source_block 1
_cod_database_code 2242984
_shelx_space_group_comment
;
The symmetry employed for this shelxl refinement is uniquely defined
by the following loop, which should always be used as a source of
symmetry information in preference to the above space-group names.
They are only intended as comments.
;
_shelx_estimated_absorpt_t_min 0.658
_shelx_estimated_absorpt_t_max 0.886

loop_
_space_group_symop_operation_xyz
'x, y, z'
'-x, y+1/2, -z+1/2'
'-x, -y, -z'
'x, -y-1/2, z-1/2'

loop_
_atom_site_type_symbol
_atom_site_label
_atom_site_fract_x
_atom_site_fract_y
_atom_site_fract_z
_atom_site_U_iso_or_equiv
_atom_site_adp_type
_atom_site_calc_flag
_atom_site_occupancy
S S1 0.73325(5) 0.47025(3) 0.56374(3) 0.02331(12) Uani d 1
Cl Cl 0.83162(5) 0.03157(3) 0.58416(3) 0.02495(11) Uani d 1
F F1 0.18907(12) 0.30493(8) 0.01782(7) 0.0314(2) Uani d 1
O O1 0.54889(12) 0.15637(8) 0.42244(7) 0.0192(2) Uani d 1
N N1 0.56777(15) 0.33824(10) 0.44484(9) 0.0179(3) Uani d 1
N N2 0.70992(14) 0.25311(9) 0.57516(9) 0.0157(2) Uani d 1
C C1 0.43467(17) 0.36712(11) 0.24179(10) 0.0177(3) Uani d 1
H H1 0.493438 0.425890 0.271153 0.021 Uiso calc 1
C C2 0.35330(18) 0.38022(12) 0.14870(11) 0.0206(3) Uani d 1
H H2 0.355095 0.447218 0.113699 0.025 Uiso calc 1
C C3 0.26979(18) 0.29291(12) 0.10866(10) 0.0211(3) Uani d 1
C C4 0.26446(18) 0.19359(12) 0.15557(11) 0.0224(3) Uani d 1
H H4 0.206152 0.135158 0.125243 0.027 Uiso calc 1
C C5 0.34669(18) 0.18165(11) 0.24822(11) 0.0199(3) Uani d 1
H H5 0.345811 0.113881 0.281860 0.024 Uiso calc 1
C C6 0.43099(16) 0.26820(11) 0.29281(10) 0.0156(3) Uani d 1
C C7 0.51917(16) 0.24761(11) 0.39152(10) 0.0160(3) Uani d 1
C C8 0.67071(16) 0.34671(11) 0.53083(10) 0.0162(3) Uani d 1
C C9 0.80473(16) 0.23264(11) 0.66453(10) 0.0148(3) Uani d 1
C C10 0.83157(17) 0.30697(11) 0.74300(10) 0.0184(3) Uani d 1
H H10 0.789298 0.378033 0.736600 0.022 Uiso calc 1
C C11 0.91962(17) 0.27772(12) 0.83031(11) 0.0213(3) Uani d 1
H H11 0.938625 0.329427 0.882642 0.026 Uiso calc 1
C C12 0.98017(18) 0.17407(12) 0.84215(11) 0.0224(3) Uani d 1
H H12 1.040289 0.154849 0.902214 0.027 Uiso calc 1
C C13 0.95246(18) 0.09856(12) 0.76576(11) 0.0217(3) Uani d 1
H H13 0.992398 0.027057 0.773432 0.026 Uiso calc 1
C C14 0.86603(17) 0.12824(11) 0.67813(10) 0.0170(3) Uani d 1
H H1B 0.672(2) 0.1970(16) 0.5432(14) 0.028(5) Uiso d 1
H H1A 0.528(2) 0.3988(16) 0.4260(14) 0.031(5) Uiso d 1

loop_
_atom_site_aniso_label
_atom_site_aniso_U_11
_atom_site_aniso_U_22
_atom_site_aniso_U_33
_atom_site_aniso_U_12
_atom_site_aniso_U_13
_atom_site_aniso_U_23
S1 0.0331(2) 0.01172(18) 0.0249(2) -0.00054(13) -0.01311(15) -0.00095(12)
Cl 0.0406(2) 0.01417(18) 0.01996(19) 0.00501(14) -0.00550(15) -0.00194(12)
F1 0.0374(5) 0.0388(5) 0.0178(4) 0.0005(4) -0.0147(4) 0.0016(4)
O1 0.0267(5) 0.0138(5) 0.0170(5) -0.0006(4) -0.0048(4) 0.0011(4)
N1 0.0248(6) 0.0126(6) 0.0161(6) 0.0039(5) -0.0079(5) -0.0007(4)
N2 0.0206(6) 0.0125(6) 0.0141(6) 0.0000(5) -0.0046(4) -0.0015(4)
C1 0.0208(7) 0.0165(6) 0.0158(7) 0.0002(5) -0.0008(5) -0.0019(5)
C2 0.0257(7) 0.0196(7) 0.0166(7) 0.0034(6) -0.0016(6) 0.0024(5)
C3 0.0209(7) 0.0304(8) 0.0119(7) 0.0041(6) -0.0042(5) -0.0015(6)
C4 0.0241(7) 0.0243(8) 0.0188(7) -0.0040(6) -0.0045(6) -0.0048(6)
C5 0.0240(7) 0.0170(7) 0.0187(7) -0.0012(6) -0.0017(5) -0.0007(5)
C6 0.0158(6) 0.0171(7) 0.0137(6) 0.0017(5) -0.0004(5) -0.0012(5)
C7 0.0171(6) 0.0152(7) 0.0158(7) 0.0000(5) -0.0002(5) -0.0011(5)
C8 0.0184(6) 0.0150(6) 0.0152(6) 0.0020(5) -0.0023(5) -0.0010(5)
C9 0.0139(6) 0.0169(6) 0.0135(6) -0.0009(5) -0.0008(5) 0.0022(5)
C10 0.0208(7) 0.0169(7) 0.0175(7) -0.0002(5) -0.0020(5) -0.0003(5)
C11 0.0221(7) 0.0250(7) 0.0167(7) -0.0030(6) -0.0034(5) -0.0019(6)
C12 0.0211(7) 0.0292(8) 0.0169(7) 0.0001(6) -0.0055(5) 0.0048(6)
C13 0.0226(7) 0.0211(7) 0.0215(7) 0.0039(6) -0.0024(6) 0.0053(6)
C14 0.0189(6) 0.0160(7) 0.0161(6) 0.0000(5) -0.0001(5) -0.0007(5)

loop_
_atom_type_symbol
_atom_type_description
_atom_type_scat_dispersion_real
_atom_type_scat_dispersion_imag
_atom_type_scat_source
C C 0.0181 0.0091 'International Tables Vol C Tables 4.2.6.8 and 6.1.1.4'
H H 0.0000 0.0000 'International Tables Vol C Tables 4.2.6.8 and 6.1.1.4'
N N 0.0311 0.0180 'International Tables Vol C Tables 4.2.6.8 and 6.1.1.4'
O O 0.0492 0.0322 'International Tables Vol C Tables 4.2.6.8 and 6.1.1.4'
F F 0.0727 0.0534 'International Tables Vol C Tables 4.2.6.8 and 6.1.1.4'
S S 0.3331 0.5567 'International Tables Vol C Tables 4.2.6.8 and 6.1.1.4'
Cl Cl 0.3639 0.7018 'International Tables Vol C Tables 4.2.6.8 and 6.1.1.4'

loop_
_geom_angle_atom_site_label_1
_geom_angle_atom_site_label_2
_geom_angle_atom_site_label_3
_geom_angle
C7 N1 C8 129.28(12)
C7 N1 H1A 117.8(13)
C8 N1 H1A 112.8(13)
C8 N2 C9 129.75(12)
C8 N2 H1B 114.1(12)
C9 N2 H1B 116.1(12)
C2 C1 C6 120.64(13)
C2 C1 H1 119.7
C6 C1 H1 119.7
C3 C2 C1 117.84(13)
C3 C2 H2 121.1
C1 C2 H2 121.1
F1 C3 C2 118.37(13)
F1 C3 C4 118.09(13)
C2 C3 C4 123.54(13)
C3 C4 C5 117.94(13)
C3 C4 H4 121.0
C5 C4 H4 121.0
C4 C5 C6 120.72(13)
C4 C5 H5 119.6
C6 C5 H5 119.6
C5 C6 C1 119.30(12)
C5 C6 C7 117.15(12)
C1 C6 C7 123.49(12)
O1 C7 N1 122.26(12)
O1 C7 C6 122.32(12)
N1 C7 C6 115.41(12)
N2 C8 N1 114.89(12)
N2 C8 S1 128.15(10)
N1 C8 S1 116.94(10)
C10 C9 C14 117.87(12)
C10 C9 N2 124.58(12)
C14 C9 N2 117.39(12)
C11 C10 C9 120.42(13)
C11 C10 H10 119.8
C9 C10 H10 119.8
C12 C11 C10 120.86(13)
C12 C11 H11 119.6
C10 C11 H11 119.6
C11 C12 C13 119.58(13)
C11 C12 H12 120.2
C13 C12 H12 120.2
C14 C13 C12 119.47(13)
C14 C13 H13 120.3
C12 C13 H13 120.3
C13 C14 C9 121.78(13)
C13 C14 Cl 118.45(11)
C9 C14 Cl 119.76(10)

loop_
_geom_bond_atom_site_label_1
_geom_bond_atom_site_label_2
_geom_bond_distance
S1 C8 1.6709(14)
Cl C14 1.7387(14)
F1 C3 1.3579(16)
O1 C7 1.2264(17)
N1 C7 1.3794(18)
N1 C8 1.3961(17)
N1 H1A 0.85(2)
N2 C8 1.3360(18)
N2 C9 1.4141(17)
N2 H1B 0.87(2)
C1 C2 1.3875(19)
C1 C6 1.3987(19)
C1 H1 0.9500
C2 C3 1.378(2)
C2 H2 0.9500
C3 C4 1.379(2)
C4 C5 1.384(2)
C4 H4 0.9500
C5 C6 1.3972(19)
C5 H5 0.9500
C6 C7 1.4904(18)
C9 C10 1.3959(19)
C9 C14 1.3990(19)
C10 C11 1.3879(19)
C10 H10 0.9500
C11 C12 1.385(2)
C11 H11 0.9500
C12 C13 1.387(2)
C12 H12 0.9500
C13 C14 1.3860(19)
C13 H13 0.9500

loop_
_geom_hbond_atom_site_label_D
_geom_hbond_atom_site_label_H
_geom_hbond_atom_site_label_A
_geom_hbond_site_symmetry_A
_geom_hbond_distance_DH
_geom_hbond_distance_HA
_geom_hbond_distance_DA
_geom_hbond_angle_DHA
_geom_hbond_publ_flag
C10 H10 S1 . 0.95 2.57 3.1945(14) 124 yes
N2 H1B Cl . 0.87(2) 2.482(19) 2.9246(12) 112.3(14) yes
N2 H1B O1 . 0.87(2) 1.924(19) 2.6600(14) 141.6(17) yes
N1 H1A S1 3_666 0.85(2) 2.67(2) 3.4031(13) 145.2(16) yes

loop_
_geom_torsion_atom_site_label_1
_geom_torsion_atom_site_label_2
_geom_torsion_atom_site_label_3
_geom_torsion_atom_site_label_4
_geom_torsion
C6 C1 C2 C3 -0.1(2)
C1 C2 C3 F1 179.70(12)
C1 C2 C3 C4 -0.7(2)
F1 C3 C4 C5 -179.92(12)
C2 C3 C4 C5 0.5(2)
C3 C4 C5 C6 0.6(2)
C4 C5 C6 C1 -1.3(2)
C4 C5 C6 C7 -178.72(13)
C2 C1 C6 C5 1.1(2)
C2 C1 C6 C7 178.32(13)
C8 N1 C7 O1 8.6(2)
C8 N1 C7 C6 -170.22(13)
C5 C6 C7 O1 15.54(19)
C1 C6 C7 O1 -161.73(13)
C5 C6 C7 N1 -165.60(12)
C1 C6 C7 N1 17.14(19)
C9 N2 C8 N1 -177.23(12)
C9 N2 C8 S1 4.5(2)
C7 N1 C8 N2 -9.6(2)
C7 N1 C8 S1 168.84(11)
C8 N2 C9 C10 22.4(2)
C8 N2 C9 C14 -162.20(13)
C14 C9 C10 C11 1.4(2)
N2 C9 C10 C11 176.73(13)
C9 C10 C11 C12 -1.1(2)
C10 C11 C12 C13 0.0(2)
C11 C12 C13 C14 0.7(2)
C12 C13 C14 C9 -0.3(2)
C12 C13 C14 Cl -179.45(11)
C10 C9 C14 C13 -0.7(2)
N2 C9 C14 C13 -176.39(12)
C10 C9 C14 Cl 178.42(10)
N2 C9 C14 Cl 2.72(17)

_cod_database_fobs_code 2242984
